data_7216840
loop_
_publ_author_name
'Argyle, Victoria J.'
'Roxburgh, Marina'
'Hanton, Lyall R.'

_publ_section_title
;
 Use of the oxime--oximato binding mode to stabilise mixed valence copper
 iodide polymer networks using dipyridyl ketone oxime ligands
;
_journal_issue 28
_journal_name_full CrystEngComm
_journal_page_first 6345
_journal_paper_doi 10.1039/c3ce42481b
_journal_volume 16
_journal_year 2014
_chemical_formula_sum 'C22 H16 Cu N6 O2'
_chemical_formula_weight 459.96
_chemical_name_systematic
;
 ?
;
_space_group_IT_number 61
_symmetry_cell_setting orthorhombic
_symmetry_space_group_name_Hall '-P 2ac 2ab'
_symmetry_space_group_name_H-M 'P b c a'
_atom_sites_solution_hydrogens geom
_atom_sites_solution_primary direct
_atom_sites_solution_secondary difmap
_audit_creation_method SHELXL-97
_cell_angle_alpha 90.000
_cell_angle_beta 90.000
_cell_angle_gamma 90.000
_cell_formula_units_Z 4
_cell_length_a 8.4693(6)
_cell_length_b 14.3050(10)
_cell_length_c 15.7364(14)
_cell_measurement_reflns_used 4078
_cell_measurement_temperature 90(2)
_cell_measurement_theta_max 33.23
_cell_measurement_theta_min 2.59
_cell_volume 1906.5(3)
_computing_cell_refinement 'Bruker SMART'
_computing_data_collection 'Bruker SMART'
_computing_data_reduction 'Bruker SAINT'
_computing_molecular_graphics 'Bruker SHELXTL'
_computing_publication_material 'Bruker SHELXTL'
_computing_structure_refinement 'SHELXL-97 (Sheldrick, 1997)'
_computing_structure_solution 'SIR97 (Altomare et al., 1999)'
_diffrn_ambient_temperature 90(2)
_diffrn_measured_fraction_theta_full 0.983
_diffrn_measured_fraction_theta_max 0.983
_diffrn_measurement_device_type 'Bruker APEXII CCD area detector'
_diffrn_measurement_method 'phi and omega scans'
_diffrn_radiation_monochromator graphite
_diffrn_radiation_source 'fine-focus sealed tube'
_diffrn_radiation_type MoK\a
_diffrn_radiation_wavelength 0.71069
_diffrn_reflns_av_R_equivalents 0.0229
_diffrn_reflns_av_sigmaI/netI 0.0182
_diffrn_reflns_limit_h_max 10
_diffrn_reflns_limit_h_min -10
_diffrn_reflns_limit_k_max 17
_diffrn_reflns_limit_k_min -14
_diffrn_reflns_limit_l_max 18
_diffrn_reflns_limit_l_min -19
_diffrn_reflns_number 9112
_diffrn_reflns_theta_full 25.48
_diffrn_reflns_theta_max 25.48
_diffrn_reflns_theta_min 2.59
_diffrn_standards_number 0
_exptl_absorpt_coefficient_mu 1.180
_exptl_absorpt_correction_T_max 0.9832
_exptl_absorpt_correction_T_min 0.8101
_exptl_absorpt_correction_type multi-scan
_exptl_absorpt_process_details 'SADABS (Bruker, 2004)'
_exptl_crystal_colour orange
_exptl_crystal_density_diffrn 1.603
_exptl_crystal_density_method 'not measured'
_exptl_crystal_description Plate
_exptl_crystal_F_000 940
_exptl_crystal_size_max 0.19
_exptl_crystal_size_mid 0.14
_exptl_crystal_size_min 0.02
_refine_diff_density_max 0.546
_refine_diff_density_min -0.350
_refine_diff_density_rms 0.059
_refine_ls_extinction_method none
_refine_ls_goodness_of_fit_ref 1.102
_refine_ls_hydrogen_treatment constr
_refine_ls_matrix_type full
_refine_ls_number_parameters 142
_refine_ls_number_reflns 1739
_refine_ls_number_restraints 0
_refine_ls_restrained_S_all 1.102
_refine_ls_R_factor_all 0.0396
_refine_ls_R_factor_gt 0.0313
_refine_ls_shift/su_max 0.000
_refine_ls_shift/su_mean 0.000
_refine_ls_structure_factor_coef Fsqd
_refine_ls_weighting_details 'calc w=1/[\s^2^(Fo^2^)+(0.0275P)^2^+3.0578P] where P=(Fo^2^+2Fc^2^)/3'
_refine_ls_weighting_scheme calc
_refine_ls_wR_factor_gt 0.0745
_refine_ls_wR_factor_ref 0.0787
_reflns_number_gt 1469
_reflns_number_total 1739
_reflns_threshold_expression >2sigma(I)
_cod_data_source_file c3ce42481b1.cif
_cod_data_source_block Compound2
_cod_depositor_comments
;
The following automatic conversions were performed:

'_symmetry_cell_setting' value 'Orthorhombic' changed to
'orthorhombic' according to
/usr/data/users/saulius/crontab/automatic-downloads/rss-feeds/RSC/lib/dictionaries/cif_core.dic
dictionary named 'cif_core.dic' version 2.4.2 from 2011-04-26.

Automatic conversion script
Id: cif_fix_values 2281 2013-09-26 08:29:07Z andrius 
;
_cod_original_sg_symbol_H-M Pbca
_cod_database_code 7216840

loop_
_symmetry_equiv_pos_as_xyz
'x, y, z'
'-x+1/2, -y, z+1/2'
'x+1/2, -y+1/2, -z'
'-x, y+1/2, -z+1/2'
'-x, -y, -z'
'x-1/2, y, -z-1/2'
'-x-1/2, y-1/2, z'
'x, -y-1/2, z-1/2'

loop_
_atom_site_label
_atom_site_type_symbol
_atom_site_fract_x
_atom_site_fract_y
_atom_site_fract_z
_atom_site_U_iso_or_equiv
_atom_site_adp_type
_atom_site_occupancy
_atom_site_symmetry_multiplicity
_atom_site_calc_flag
_atom_site_refinement_flags
C1 C 0.2744(3) 0.46717(16) 0.37833(14) 0.0166(5) Uani 1 1 d .
H1 H 0.2132 0.4203 0.3540 0.020 Uiso 1 1 calc R
C2 C 0.4231(3) 0.48426(17) 0.34535(16) 0.0207(5) Uani 1 1 d .
H2 H 0.4615 0.4494 0.3000 0.025 Uiso 1 1 calc R
C3 C 0.5134(3) 0.55463(18) 0.38150(16) 0.0217(5) Uani 1 1 d .
H3 H 0.6137 0.5677 0.3605 0.026 Uiso 1 1 calc R
C4 C 0.4534(3) 0.60516(17) 0.44896(15) 0.0187(5) Uani 1 1 d .
H4 H 0.5130 0.6525 0.4737 0.022 Uiso 1 1 calc R
C5 C 0.3027(3) 0.58475(16) 0.47973(14) 0.0147(5) Uani 1 1 d .
C6 C 0.2308(3) 0.63114(15) 0.55295(14) 0.0147(5) Uani 1 1 d .
C7 C 0.3056(3) 0.71238(16) 0.59564(15) 0.0156(5) Uani 1 1 d .
C8 C 0.3316(3) 0.71345(18) 0.68325(15) 0.0218(5) Uani 1 1 d .
H8 H 0.3011 0.6630 0.7167 0.026 Uiso 1 1 calc R
C9 C 0.4032(3) 0.79023(18) 0.71963(16) 0.0253(6) Uani 1 1 d .
H9 H 0.4246 0.7915 0.7776 0.030 Uiso 1 1 calc R
C10 C 0.4425(3) 0.86535(18) 0.66832(16) 0.0227(6) Uani 1 1 d .
H10 H 0.4894 0.9173 0.6934 0.027 Uiso 1 1 calc R
C11 C 0.3498(3) 0.79123(16) 0.54981(15) 0.0168(5) Uani 1 1 d .
H11 H 0.3320 0.7914 0.4915 0.020 Uiso 1 1 calc R
N1 N 0.2153(2) 0.51551(13) 0.44388(12) 0.0147(4) Uani 1 1 d .
N2 N 0.4163(2) 0.86698(14) 0.58457(13) 0.0182(4) Uani 1 1 d .
N3 N 0.0963(2) 0.59633(13) 0.57926(12) 0.0168(4) Uani 1 1 d .
O1 O 0.0264(2) 0.63158(13) 0.64500(11) 0.0247(4) Uani 1 1 d .
Cu1 Cu 0.0000 0.5000 0.5000 0.01520(14) Uani 1 2 d S

loop_
_atom_site_aniso_label
_atom_site_aniso_U_11
_atom_site_aniso_U_22
_atom_site_aniso_U_33
_atom_site_aniso_U_23
_atom_site_aniso_U_13
_atom_site_aniso_U_12
C1 0.0233(12) 0.0118(11) 0.0147(11) -0.0009(10) -0.0009(9) 0.0009(9)
C2 0.0256(13) 0.0204(13) 0.0159(12) -0.0010(11) 0.0039(10) 0.0036(10)
C3 0.0196(12) 0.0261(14) 0.0193(12) 0.0053(11) 0.0031(10) -0.0019(10)
C4 0.0209(12) 0.0185(13) 0.0167(12) 0.0013(10) -0.0010(10) -0.0021(10)
C5 0.0180(11) 0.0127(11) 0.0135(11) 0.0035(10) -0.0022(9) -0.0002(9)
C6 0.0185(11) 0.0114(11) 0.0141(11) 0.0007(10) -0.0021(9) -0.0008(9)
C7 0.0162(10) 0.0138(12) 0.0168(12) -0.0012(10) -0.0005(9) 0.0004(9)
C8 0.0297(13) 0.0183(13) 0.0173(13) 0.0015(11) -0.0012(11) -0.0030(10)
C9 0.0381(14) 0.0236(14) 0.0143(12) -0.0010(11) -0.0042(11) -0.0078(11)
C10 0.0280(13) 0.0201(13) 0.0199(12) -0.0046(11) -0.0016(10) -0.0070(10)
C11 0.0184(11) 0.0170(12) 0.0150(12) 0.0000(10) -0.0014(9) 0.0011(9)
N1 0.0190(10) 0.0117(10) 0.0135(9) 0.0009(8) -0.0002(8) 0.0012(8)
N2 0.0225(10) 0.0137(10) 0.0185(11) -0.0013(9) -0.0006(8) -0.0006(8)
N3 0.0186(10) 0.0138(10) 0.0180(11) 0.0007(9) 0.0024(8) 0.0022(8)
O1 0.0272(9) 0.0274(10) 0.0197(9) -0.0108(8) 0.0052(8) -0.0050(8)
Cu1 0.0173(2) 0.0143(2) 0.0141(2) -0.00521(17) 0.00257(15) -0.00283(16)

loop_
_atom_type_symbol
_atom_type_description
_atom_type_scat_dispersion_real
_atom_type_scat_dispersion_imag
_atom_type_scat_source
C C 0.0033 0.0016 'International Tables Vol C Tables 4.2.6.8 and 6.1.1.4'
H H 0.0000 0.0000 'International Tables Vol C Tables 4.2.6.8 and 6.1.1.4'
N N 0.0061 0.0033 'International Tables Vol C Tables 4.2.6.8 and 6.1.1.4'
O O 0.0106 0.0060 'International Tables Vol C Tables 4.2.6.8 and 6.1.1.4'
Cu Cu 0.3201 1.2651 'International Tables Vol C Tables 4.2.6.8 and 6.1.1.4'

loop_
_geom_angle_atom_site_label_1
_geom_angle_atom_site_label_2
_geom_angle_atom_site_label_3
_geom_angle
_geom_angle_site_symmetry_1
_geom_angle_site_symmetry_3
N1 C1 C2 122.5(2) . .
C1 C2 C3 118.5(2) . .
C4 C3 C2 119.5(2) . .
C3 C4 C5 119.6(2) . .
N1 C5 C4 120.4(2) . .
N1 C5 C6 115.5(2) . .
C4 C5 C6 124.0(2) . .
N3 C6 C5 116.0(2) . .
N3 C6 C7 121.7(2) . .
C5 C6 C7 122.3(2) . .
C11 C7 C8 117.5(2) . .
C11 C7 C6 121.0(2) . .
C8 C7 C6 121.5(2) . .
C9 C8 C7 119.2(2) . .
C8 C9 C10 118.8(2) . .
N2 C10 C9 123.3(2) . .
N2 C11 C7 123.9(2) . .
C1 N1 C5 119.5(2) . .
C1 N1 Cu1 127.74(16) . .
C5 N1 Cu1 112.74(15) . .
C10 N2 C11 117.3(2) . .
C10 N2 Cu1 120.39(16) . 3_566
C11 N2 Cu1 122.24(16) . 3_566
O1 N3 C6 120.1(2) . .
O1 N3 Cu1 124.87(15) . .
C6 N3 Cu1 114.41(16) . .
N3 Cu1 N3 180.00(8) . 5_566
N3 Cu1 N1 80.37(8) . .
N3 Cu1 N1 99.63(8) 5_566 .
N3 Cu1 N1 99.63(8) . 5_566
N3 Cu1 N1 80.37(8) 5_566 5_566
N1 Cu1 N1 180.0 . 5_566
N3 Cu1 N2 85.53(8) . 3_466
N3 Cu1 N2 94.47(8) 5_566 3_466
N1 Cu1 N2 86.46(7) . 3_466
N1 Cu1 N2 93.54(7) 5_566 3_466
N3 Cu1 N2 94.47(8) . 7_655
N3 Cu1 N2 85.53(8) 5_566 7_655
N1 Cu1 N2 93.54(7) . 7_655
N1 Cu1 N2 86.46(7) 5_566 7_655
N2 Cu1 N2 180.00(8) 3_466 7_655

loop_
_geom_bond_atom_site_label_1
_geom_bond_atom_site_label_2
_geom_bond_distance
_geom_bond_site_symmetry_2
C1 N1 1.339(3) .
C1 C2 1.384(4) .
C2 C3 1.387(4) .
C3 C4 1.381(4) .
C4 C5 1.396(3) .
C5 N1 1.359(3) .
C5 C6 1.462(3) .
C6 N3 1.310(3) .
C6 C7 1.484(3) .
C7 C11 1.390(3) .
C7 C8 1.396(3) .
C8 C9 1.379(4) .
C9 C10 1.385(4) .
C10 N2 1.337(3) .
C11 N2 1.338(3) .
N1 Cu1 2.038(2) .
N2 Cu1 2.428(2) 3_566
N3 O1 1.294(3) .
N3 Cu1 2.030(2) .
Cu1 N3 2.030(2) 5_566
Cu1 N1 2.038(2) 5_566
Cu1 N2 2.428(2) 3_466
Cu1 N2 2.428(2) 7_655
